data_7155863
loop_
_publ_author_name
'Su, Zhenjie'
'Qian, Siran'
'Xue, Shuwen'
'Wang, Cunde'

_publ_section_title
;
 DBU-mediated [4 + 1] Annulations of Donor-Acceptor Cyclopropanes with
 Carbon disulfide or Thiourea for Synthesis of
 2-Aminothiophene-3-carboxylates
;
_journal_name_full 'Org. Biomol. Chem.'
_journal_paper_doi 10.1039/C7OB01886J
_journal_year 2017
_chemical_formula_moiety '	C20 H15 Cl2 N O3 S'
_chemical_formula_sum 'C20 H15 Cl2 N O3 S'
_chemical_formula_weight 420.29
_chemical_name_systematic
; 
 ? 
;
_space_group_IT_number 2
_symmetry_cell_setting triclinic
_symmetry_space_group_name_Hall '-P 1'
_symmetry_space_group_name_H-M 'P -1'
_atom_sites_solution_hydrogens geom
_atom_sites_solution_primary direct
_atom_sites_solution_secondary difmap
_audit_creation_method SHELXL-97
_audit_update_record
;
2017-01-12 deposited with the CCDC.
2017-09-01 downloaded from the CCDC.
;
_cell_angle_alpha 74.718(2)
_cell_angle_beta 78.453(2)
_cell_angle_gamma 70.740(2)
_cell_formula_units_Z 2
_cell_length_a 8.1715(6)
_cell_length_b 9.5381(7)
_cell_length_c 13.8371(10)
_cell_measurement_reflns_used 9119
_cell_measurement_temperature 296
_cell_measurement_theta_max 27.55
_cell_measurement_theta_min 2.32
_cell_volume 974.49(12)
_computing_cell_refinement 'Bruker SMART'
_computing_data_collection 'Bruker SMART'
_computing_data_reduction 'Bruker SAINT'
_computing_molecular_graphics 'Bruker SHELXTL'
_computing_publication_material 'Bruker SHELXTL'
_computing_structure_refinement 'Bruker SHELXTL'
_computing_structure_solution 'Bruker SHELXTL'
_diffrn_ambient_temperature 296
_diffrn_measured_fraction_theta_full 0.990
_diffrn_measured_fraction_theta_max 0.990
_diffrn_measurement_device_type 'CCD area detector'
_diffrn_measurement_method 'phi and omega scans'
_diffrn_radiation_monochromator graphite
_diffrn_radiation_source 'sealed tube'
_diffrn_radiation_type MoK\a
_diffrn_radiation_wavelength 0.71073
_diffrn_reflns_av_R_equivalents 0.0469
_diffrn_reflns_av_sigmaI/netI 0.0415
_diffrn_reflns_limit_h_max 9
_diffrn_reflns_limit_h_min -9
_diffrn_reflns_limit_k_max 11
_diffrn_reflns_limit_k_min -11
_diffrn_reflns_limit_l_max 15
_diffrn_reflns_limit_l_min -16
_diffrn_reflns_number 12313
_diffrn_reflns_theta_full 25.00
_diffrn_reflns_theta_max 25.00
_diffrn_reflns_theta_min 1.54
_exptl_absorpt_coefficient_mu 0.461
_exptl_crystal_colour yellow
_exptl_crystal_density_diffrn 1.432
_exptl_crystal_density_method 'not measured'
_exptl_crystal_description block
_exptl_crystal_F_000 432
_exptl_crystal_size_max 0.35
_exptl_crystal_size_mid 0.33
_exptl_crystal_size_min 0.3
_refine_diff_density_max 0.543
_refine_diff_density_min -0.383
_refine_diff_density_rms 0.096
_refine_ls_extinction_method none
_refine_ls_goodness_of_fit_ref 1.062
_refine_ls_hydrogen_treatment mixed
_refine_ls_matrix_type full
_refine_ls_number_parameters 245
_refine_ls_number_reflns 3414
_refine_ls_number_restraints 438
_refine_ls_restrained_S_all 1.135
_refine_ls_R_factor_all 0.0534
_refine_ls_R_factor_gt 0.0466
_refine_ls_shift/su_max 0.001
_refine_ls_shift/su_mean 0.000
_refine_ls_structure_factor_coef Fsqd
_refine_ls_weighting_details 'calc w=1/[\s^2^(Fo^2^)+(0.0802P)^2^+0.5483P] where P=(Fo^2^+2Fc^2^)/3'
_refine_ls_weighting_scheme calc
_refine_ls_wR_factor_gt 0.1309
_refine_ls_wR_factor_ref 0.1437
_reflns_number_gt 3066
_reflns_number_total 3447
_reflns_threshold_expression >2sigma(I)
_cod_data_source_file c7ob01886j2.cif
_cod_data_source_block 001_CCDC2
_cod_depositor_comments
;
The following automatic conversions were performed:

'_symmetry_cell_setting' value 'Triclinic' changed to 'triclinic'
according to
/home/data/users/saulius/crontab/automatic-downloads/rss-feeds/RSC/lib/dictionaries/cif_core.dic
dictionary named 'cif_core.dic' version 2.4.2 from 2011-04-26.

Automatic conversion script
Id: cif_fix_values 4973 2017-02-22 13:04:09Z antanas 
;
_cod_original_sg_symbol_H-M 'P-1   '
_cod_original_formula_sum '	C20 H15 Cl2 N O3 S'
_cod_database_code 7155863

loop_
_symmetry_equiv_pos_as_xyz
'x, y, z'
'-x, -y, -z'

loop_
_atom_site_label
_atom_site_type_symbol
_atom_site_fract_x
_atom_site_fract_y
_atom_site_fract_z
_atom_site_U_iso_or_equiv
_atom_site_adp_type
_atom_site_occupancy
_atom_site_symmetry_multiplicity
_atom_site_calc_flag
_atom_site_refinement_flags
S1 S 0.39581(7) 0.69905(7) 1.08638(5) 0.0362(2) Uani 1 1 d .
Cl2 Cl 0.79398(14) 1.28829(10) 0.52327(6) 0.0739(3) Uani 1 1 d .
Cl1 Cl 0.91347(17) 0.56789(13) 1.33999(8) 0.0932(4) Uani 1 1 d .
O1 O 0.9094(2) 0.6393(2) 0.87267(14) 0.0461(5) Uani 1 1 d .
C5 C 0.7765(3) 0.7449(3) 0.85714(18) 0.0328(5) Uani 1 1 d U
C6 C 0.7793(3) 0.8822(3) 0.77634(18) 0.0335(5) Uani 1 1 d U
O2 O 0.3224(3) 0.6753(2) 0.77383(16) 0.0521(5) Uani 1 1 d .
C18 C 0.4509(3) 0.6902(3) 0.7963(2) 0.0382(5) Uani 1 1 d U
C3 C 0.6103(3) 0.7344(3) 0.92455(18) 0.0307(5) Uani 1 1 d U
C12 C 0.7066(3) 0.7619(3) 1.08249(18) 0.0312(5) Uani 1 1 d U
C2 C 0.4653(3) 0.7073(3) 0.89518(18) 0.0322(5) Uani 1 1 d U
N1 N 0.1888(3) 0.6541(3) 0.97691(18) 0.0440(5) Uani 1 1 d .
H1A H 0.1606 0.6489 0.9216 0.053 Uiso 1 1 calc R
H1B H 0.1207 0.6409 1.0324 0.053 Uiso 1 1 calc R
C13 C 0.7650(3) 0.8911(3) 1.04942(19) 0.0376(5) Uani 1 1 d U
H13 H 0.7350 0.9581 0.9890 0.045 Uiso 1 1 calc R
O3 O 0.5979(3) 0.6873(3) 0.73260(16) 0.0628(6) Uani 1 1 d .
C17 C 0.7539(3) 0.6625(3) 1.17260(19) 0.0387(6) Uani 1 1 d U
H17 H 0.7169 0.5758 1.1958 0.046 Uiso 1 1 calc R
C1 C 0.3401(3) 0.6831(3) 0.97660(19) 0.0337(5) Uani 1 1 d U
C11 C 0.9324(3) 0.8853(3) 0.7112(2) 0.0418(6) Uani 1 1 d U
H11 H 1.0321 0.8026 0.7196 0.050 Uiso 1 1 calc R
C7 C 0.6316(3) 1.0069(3) 0.7631(2) 0.0422(6) Uani 1 1 d U
H7 H 0.5290 1.0060 0.8066 0.051 Uiso 1 1 calc R
C14 C 0.8669(4) 0.9196(3) 1.1061(2) 0.0449(6) Uani 1 1 d U
H14 H 0.9042 1.0062 1.0838 0.054 Uiso 1 1 calc R
C9 C 0.7889(4) 1.1324(3) 0.6220(2) 0.0460(6) Uani 1 1 d U
C10 C 0.9372(4) 1.0107(3) 0.6340(2) 0.0480(6) Uani 1 1 d U
H10 H 1.0396 1.0127 0.5907 0.058 Uiso 1 1 calc R
C4 C 0.5918(3) 0.7340(3) 1.02438(18) 0.0325(5) Uani 1 1 d U
C8 C 0.6359(4) 1.1325(3) 0.6857(2) 0.0493(7) Uani 1 1 d U
H8 H 0.5368 1.2158 0.6770 0.059 Uiso 1 1 calc R
C16 C 0.8564(4) 0.6939(3) 1.2273(2) 0.0460(6) Uani 1 1 d U
C15 C 0.9141(4) 0.8209(3) 1.1955(2) 0.0495(7) Uani 1 1 d U
H15 H 0.9834 0.8397 1.2335 0.059 Uiso 1 1 calc R
C19 C 0.5974(6) 0.6735(6) 0.6305(3) 0.0845(12) Uani 1 1 d U
H19A H 0.6841 0.5800 0.6182 0.101 Uiso 1 1 calc R
H19B H 0.4840 0.6673 0.6242 0.101 Uiso 1 1 calc R
C20 C 0.6322(14) 0.7924(9) 0.5598(4) 0.169(3) Uani 1 1 d U
H20A H 0.7453 0.7979 0.5650 0.254 Uiso 1 1 calc R
H20B H 0.5452 0.8850 0.5707 0.254 Uiso 1 1 calc R
H20C H 0.6308 0.7785 0.4938 0.254 Uiso 1 1 calc R

loop_
_atom_site_aniso_label
_atom_site_aniso_U_11
_atom_site_aniso_U_22
_atom_site_aniso_U_33
_atom_site_aniso_U_23
_atom_site_aniso_U_13
_atom_site_aniso_U_12
S1 0.0321(3) 0.0371(4) 0.0375(4) -0.0048(3) -0.0011(2) -0.0122(3)
Cl2 0.0998(7) 0.0614(5) 0.0524(5) 0.0090(4) -0.0034(4) -0.0331(5)
Cl1 0.1319(10) 0.0956(8) 0.0602(6) 0.0160(5) -0.0566(6) -0.0434(7)
O1 0.0292(9) 0.0491(11) 0.0501(11) -0.0041(9) -0.0057(8) -0.0030(8)
C5 0.0286(11) 0.0385(12) 0.0347(11) -0.0113(10) -0.0062(9) -0.0102(9)
C6 0.0330(11) 0.0393(12) 0.0310(11) -0.0103(10) -0.0048(9) -0.0115(10)
O2 0.0449(11) 0.0636(13) 0.0579(12) -0.0111(10) -0.0212(9) -0.0219(9)
C18 0.0373(12) 0.0364(12) 0.0436(13) -0.0074(10) -0.0107(10) -0.0120(10)
C3 0.0266(10) 0.0279(11) 0.0362(12) -0.0041(9) -0.0070(9) -0.0066(9)
C12 0.0284(10) 0.0301(11) 0.0345(11) -0.0105(9) -0.0020(9) -0.0062(9)
C2 0.0290(11) 0.0284(11) 0.0390(12) -0.0049(9) -0.0087(9) -0.0073(9)
N1 0.0317(11) 0.0495(13) 0.0537(13) -0.0079(11) -0.0056(10) -0.0179(10)
C13 0.0375(12) 0.0338(12) 0.0397(13) -0.0054(10) -0.0039(10) -0.0106(10)
O3 0.0560(12) 0.1086(19) 0.0459(12) -0.0357(12) 0.0029(9) -0.0435(13)
C17 0.0446(13) 0.0343(12) 0.0385(13) -0.0058(10) -0.0071(10) -0.0137(10)
C1 0.0284(11) 0.0253(11) 0.0451(13) -0.0048(9) -0.0079(10) -0.0051(9)
C11 0.0332(12) 0.0538(15) 0.0379(13) -0.0090(11) -0.0039(10) -0.0129(11)
C7 0.0396(13) 0.0433(13) 0.0389(13) -0.0099(11) 0.0034(10) -0.0097(11)
C14 0.0448(14) 0.0416(13) 0.0550(15) -0.0161(12) -0.0012(12) -0.0197(11)
C9 0.0608(16) 0.0468(14) 0.0328(13) -0.0057(11) -0.0045(12) -0.0221(13)
C10 0.0455(14) 0.0635(17) 0.0355(13) -0.0076(12) 0.0021(11) -0.0234(13)
C4 0.0293(11) 0.0299(11) 0.0367(12) -0.0046(9) -0.0048(9) -0.0082(9)
C8 0.0523(15) 0.0418(14) 0.0446(14) -0.0066(12) -0.0033(12) -0.0052(12)
C16 0.0509(15) 0.0502(15) 0.0375(13) -0.0079(11) -0.0146(11) -0.0116(12)
C15 0.0501(15) 0.0569(16) 0.0519(16) -0.0214(13) -0.0123(12) -0.0184(13)
C19 0.093(3) 0.131(3) 0.054(2) -0.042(2) -0.0010(18) -0.051(2)
C20 0.314(9) 0.164(6) 0.057(3) -0.009(3) -0.041(4) -0.107(6)

loop_
_atom_type_symbol
_atom_type_description
_atom_type_scat_dispersion_real
_atom_type_scat_dispersion_imag
_atom_type_scat_source
C C 0.0033 0.0016 'International Tables Vol C Tables 4.2.6.8 and 6.1.1.4'
H H 0.0000 0.0000 'International Tables Vol C Tables 4.2.6.8 and 6.1.1.4'
N N 0.0061 0.0033 'International Tables Vol C Tables 4.2.6.8 and 6.1.1.4'
O O 0.0106 0.0060 'International Tables Vol C Tables 4.2.6.8 and 6.1.1.4'
S S 0.1246 0.1234 'International Tables Vol C Tables 4.2.6.8 and 6.1.1.4'
Cl Cl 0.1484 0.1585 'International Tables Vol C Tables 4.2.6.8 and 6.1.1.4'

loop_
_geom_angle_atom_site_label_1
_geom_angle_atom_site_label_2
_geom_angle_atom_site_label_3
_geom_angle
C1 S1 C4 92.18(11)
O1 C5 C6 121.3(2)
O1 C5 C3 118.2(2)
C6 C5 C3 120.5(2)
C7 C6 C11 119.1(2)
C7 C6 C5 121.5(2)
C11 C6 C5 119.3(2)
O2 C18 O3 123.0(2)
O2 C18 C2 124.3(2)
O3 C18 C2 112.6(2)
C4 C3 C2 113.3(2)
C4 C3 C5 121.3(2)
C2 C3 C5 125.1(2)
C17 C12 C13 119.0(2)
C17 C12 C4 120.4(2)
C13 C12 C4 120.6(2)
C1 C2 C3 112.1(2)
C1 C2 C18 120.8(2)
C3 C2 C18 126.8(2)
C14 C13 C12 120.3(2)
C18 O3 C19 117.4(2)
C16 C17 C12 119.3(2)
N1 C1 C2 128.1(2)
N1 C1 S1 120.6(2)
C2 C1 S1 111.25(17)
C10 C11 C6 120.4(2)
C8 C7 C6 120.6(2)
C15 C14 C13 120.7(3)
C10 C9 C8 121.4(3)
C10 C9 Cl2 119.3(2)
C8 C9 Cl2 119.3(2)
C9 C10 C11 119.4(2)
C3 C4 C12 129.9(2)
C3 C4 S1 111.10(17)
C12 C4 S1 119.00(17)
C9 C8 C7 119.1(3)
C15 C16 C17 122.1(3)
C15 C16 Cl1 119.5(2)
C17 C16 Cl1 118.4(2)
C16 C15 C14 118.5(3)
C20 C19 O3 112.3(4)

loop_
_geom_bond_atom_site_label_1
_geom_bond_atom_site_label_2
_geom_bond_distance
S1 C1 1.727(3)
S1 C4 1.750(2)
Cl2 C9 1.739(3)
Cl1 C16 1.740(3)
O1 C5 1.224(3)
C5 C6 1.484(3)
C5 C3 1.502(3)
C6 C7 1.390(4)
C6 C11 1.392(3)
O2 C18 1.213(3)
C18 O3 1.337(3)
C18 C2 1.452(3)
C3 C4 1.358(3)
C3 C2 1.444(3)
C12 C17 1.390(3)
C12 C13 1.399(3)
C12 C4 1.475(3)
C2 C1 1.388(3)
N1 C1 1.352(3)
C13 C14 1.381(4)
O3 C19 1.454(4)
C17 C16 1.379(4)
C11 C10 1.383(4)
C7 C8 1.385(4)
C14 C15 1.379(4)
C9 C10 1.376(4)
C9 C8 1.379(4)
C16 C15 1.377(4)
C19 C20 1.357(7)
